data_7063684
loop_
_publ_author_name
'Yang, Lan-Lan'
'Pan, Di-Cheng'
'Zhu, Xian-Qiao'
'Liu, De-Wu'
'Tang, Xing-Zhou'
'Cen, Hong-Xing'
'Peng, Li-Jun'
'Liu, Xiong-Li'

_publ_section_title
;
 Mantis-shaped chiral pyridine-N-oxides: a new class of ligands in
 asymmetric palladium(ii)-catalysed Friedel--Crafts alkylation
;
_journal_issue 13
_journal_name_full 'New Journal of Chemistry'
_journal_page_first 5346
_journal_page_last 5351
_journal_paper_doi 10.1039/D5NJ00294J
_journal_volume 49
_journal_year 2025
_chemical_absolute_configuration ad
_chemical_formula_moiety 'C21 H23 N3 O2, H2 O'
_chemical_formula_sum 'C21 H25 N3 O3'
_chemical_formula_weight 367.44
_space_group_crystal_system orthorhombic
_space_group_IT_number 19
_space_group_name_Hall 'P 2ac 2ab'
_space_group_name_H-M_alt 'P 21 21 21'
_atom_sites_solution_hydrogens mixed
_atom_sites_solution_primary direct
_audit_creation_date 2024-12-16
_audit_creation_method
;
Olex2 1.5-beta
(compiled 2022.04.07 svn.rca3783a0 for OlexSys, GUI svn.r6439)
;
_audit_update_record
;
2024-12-23 deposited with the CCDC.	2025-02-27 downloaded from the CCDC.
;
_cell_angle_alpha 90
_cell_angle_beta 90
_cell_angle_gamma 90
_cell_formula_units_Z 4
_cell_length_a 7.1170(3)
_cell_length_b 16.0841(7)
_cell_length_c 16.6316(7)
_cell_measurement_reflns_used 9989
_cell_measurement_temperature 150.00
_cell_measurement_theta_max 68.230
_cell_measurement_theta_min 3.821
_cell_volume 1903.83(14)
_computing_cell_refinement 'SAINT V8.40B (?, 2016)'
_computing_data_reduction 'SAINT V8.40B (?, 2016)'
_computing_molecular_graphics 'Olex2 1.5-beta (Dolomanov et al., 2009)'
_computing_publication_material 'Olex2 1.5-beta (Dolomanov et al., 2009)'
_computing_structure_refinement 'SHELXL 2018/3 (Sheldrick, 2015)'
_computing_structure_solution 'SHELXS  (Sheldrick, 2008)'
_diffrn_ambient_temperature 150.00
_diffrn_measured_fraction_theta_full 0.999
_diffrn_measured_fraction_theta_max 0.995
_diffrn_measurement_device_type Bruker
_diffrn_radiation_type CuK\a
_diffrn_radiation_wavelength 1.54178
_diffrn_reflns_av_R_equivalents 0.0874
_diffrn_reflns_av_unetI/netI 0.0370
_diffrn_reflns_Laue_measured_fraction_full 0.999
_diffrn_reflns_Laue_measured_fraction_max 0.995
_diffrn_reflns_limit_h_max 7
_diffrn_reflns_limit_h_min -8
_diffrn_reflns_limit_k_max 19
_diffrn_reflns_limit_k_min -19
_diffrn_reflns_limit_l_max 20
_diffrn_reflns_limit_l_min -20
_diffrn_reflns_number 39237
_diffrn_reflns_point_group_measured_fraction_full 1.000
_diffrn_reflns_point_group_measured_fraction_max 0.993
_diffrn_reflns_theta_full 67.679
_diffrn_reflns_theta_max 68.708
_diffrn_reflns_theta_min 3.823
_diffrn_source_current 1.0
_diffrn_source_power 0.05
_diffrn_source_voltage 50.0
_exptl_absorpt_coefficient_mu 0.701
_exptl_absorpt_correction_T_max 0.7531
_exptl_absorpt_correction_T_min 0.6591
_exptl_absorpt_correction_type multi-scan
_exptl_absorpt_process_details
;
SADABS-2016/2 (Bruker,2016/2) was used for absorption correction.
wR2(int) was 0.1402 before and 0.0773 after correction.
The Ratio of minimum to maximum transmission is 0.8752.
The \l/2 correction factor is Not present.
;
_exptl_crystal_colour colorless
_exptl_crystal_density_diffrn 1.282
_exptl_crystal_description block
_exptl_crystal_F_000 784
_exptl_crystal_size_max 0.16
_exptl_crystal_size_mid 0.13
_exptl_crystal_size_min 0.09
_refine_diff_density_max 0.234
_refine_diff_density_min -0.224
_refine_diff_density_rms 0.051
_refine_ls_abs_structure_details
;
 Flack x determined using 1283 quotients [(I+)-(I-)]/[(I+)+(I-)]
 (Parsons, Flack and Wagner, Acta Cryst. B69 (2013) 249-259).
;
_refine_ls_abs_structure_Flack 0.05(9)
_refine_ls_extinction_method none
_refine_ls_goodness_of_fit_ref 1.151
_refine_ls_hydrogen_treatment constr
_refine_ls_matrix_type full
_refine_ls_number_parameters 247
_refine_ls_number_reflns 3504
_refine_ls_number_restraints 0
_refine_ls_restrained_S_all 1.151
_refine_ls_R_factor_all 0.0510
_refine_ls_R_factor_gt 0.0477
_refine_ls_shift/su_max 0.000
_refine_ls_shift/su_mean 0.000
_refine_ls_structure_factor_coef Fsqd
_refine_ls_weighting_details 'w=1/[\s^2^(Fo^2^)+(0.0659P)^2^+0.6162P] where P=(Fo^2^+2Fc^2^)/3'
_refine_ls_weighting_scheme calc
_refine_ls_wR_factor_gt 0.1211
_refine_ls_wR_factor_ref 0.1232
_reflns_Friedel_coverage 0.729
_reflns_Friedel_fraction_full 1.000
_reflns_Friedel_fraction_max 0.991
_reflns_number_gt 3243
_reflns_number_total 3504
_reflns_threshold_expression 'I > 2\s(I)'
_cod_data_source_file d5nj00294j2.cif
_cod_data_source_block py_y1_2
_cod_depositor_comments 'Adding full bibliography for 7063684.cif.'
_cod_database_code 7063684
_shelx_shelxl_version_number 2018/3
_shelx_space_group_comment
;
The symmetry employed for this shelxl refinement is uniquely defined
by the following loop, which should always be used as a source of
symmetry information in preference to the above space-group names.
They are only intended as comments.
;
_shelx_estimated_absorpt_t_max 0.940
_shelx_estimated_absorpt_t_min 0.896
_olex2_refinement_description
;
1. Fixed Uiso
 At 1.2 times of:
  All C(H) groups, All C(H,H) groups
 At 1.5 times of:
  All O(H,H) groups
2.a Free rotating group:
 O3(H3C,H3D)
2.b Ternary CH refined with riding coordinates:
 C1(H1), C6(H6), C8(H8), C10(H10)
2.c Secondary CH2 refined with riding coordinates:
 C2(H2A,H2B), C3(H3A,H3B), C4(H4A,H4B), C5(H5A,H5B), C7(H7A,H7B)
2.d Aromatic/amide H refined with riding coordinates:
 C12(H12), C13(H13), C14(H14), C15(H15), C17(H17), C18(H18), C19(H19),
 C20(H20), C21(H21)
;
_olex2_submission_special_instructions 'No special instructions were received'

loop_
_space_group_symop_operation_xyz
'x, y, z'
'-x+1/2, -y, z+1/2'
'-x, y+1/2, -z+1/2'
'x+1/2, -y+1/2, -z'

loop_
_atom_site_label
_atom_site_type_symbol
_atom_site_fract_x
_atom_site_fract_y
_atom_site_fract_z
_atom_site_U_iso_or_equiv
_atom_site_adp_type
_atom_site_occupancy
_atom_site_site_symmetry_order
_atom_site_calc_flag
_atom_site_refinement_flags_posn
_atom_site_refinement_flags_adp
_atom_site_refinement_flags_occupancy
_atom_site_disorder_assembly
_atom_site_disorder_group
O1 O 0.2358(3) 0.58954(15) 0.81817(13) 0.0288(6) Uani 1 1 d . . . . .
O2 O 0.2069(3) 0.71156(14) 0.56314(12) 0.0235(5) Uani 1 1 d . . . . .
N1 N 0.3025(3) 0.66682(16) 0.62103(15) 0.0184(5) Uani 1 1 d . . . . .
N2 N 0.4250(3) 0.68404(15) 0.75064(14) 0.0177(5) Uani 1 1 d . . . . .
N3 N 0.1992(4) 0.82472(19) 0.70734(18) 0.0328(7) Uani 1 1 d . . . . .
C1 C 0.4000(4) 0.59326(19) 0.58033(17) 0.0186(6) Uani 1 1 d . . . . .
H1 H 0.450103 0.610995 0.526835 0.022 Uiso 1 1 calc R U . . .
C2 C 0.5584(4) 0.55302(19) 0.6299(2) 0.0223(7) Uani 1 1 d . . . . .
H2A H 0.668562 0.590573 0.631544 0.027 Uiso 1 1 calc R U . . .
H2B H 0.515165 0.543585 0.685685 0.027 Uiso 1 1 calc R U . . .
C3 C 0.6139(5) 0.4703(2) 0.5915(2) 0.0304(8) Uani 1 1 d . . . . .
H3A H 0.655882 0.479767 0.535471 0.036 Uiso 1 1 calc R U . . .
H3B H 0.719678 0.445369 0.621747 0.036 Uiso 1 1 calc R U . . .
C4 C 0.4477(6) 0.4111(2) 0.5919(2) 0.0343(9) Uani 1 1 d . . . . .
H4A H 0.405240 0.401973 0.647902 0.041 Uiso 1 1 calc R U . . .
H4B H 0.486343 0.356756 0.569325 0.041 Uiso 1 1 calc R U . . .
C5 C 0.2873(6) 0.4466(2) 0.5425(2) 0.0357(9) Uani 1 1 d . . . . .
H5A H 0.176573 0.409759 0.547664 0.043 Uiso 1 1 calc R U . . .
H5B H 0.324528 0.447454 0.485107 0.043 Uiso 1 1 calc R U . . .
C6 C 0.2322(5) 0.5345(2) 0.5681(2) 0.0269(7) Uani 1 1 d . . . . .
H6 H 0.149418 0.558658 0.525500 0.032 Uiso 1 1 calc R U . . .
C7 C 0.1278(5) 0.5404(2) 0.6493(2) 0.0273(8) Uani 1 1 d . . . . .
H7A H -0.009024 0.532452 0.641682 0.033 Uiso 1 1 calc R U . . .
H7B H 0.174375 0.497591 0.687206 0.033 Uiso 1 1 calc R U . . .
C8 C 0.1692(4) 0.6272(2) 0.68095(18) 0.0216(7) Uani 1 1 d . . . . .
H8 H 0.050608 0.660267 0.685022 0.026 Uiso 1 1 calc R U . . .
C9 C 0.2767(4) 0.63079(19) 0.75923(18) 0.0196(6) Uani 1 1 d . . . . .
C10 C 0.4324(4) 0.72231(18) 0.67038(16) 0.0168(6) Uani 1 1 d . . . . .
H10 H 0.563243 0.719670 0.648583 0.020 Uiso 1 1 calc R U . . .
C11 C 0.3625(4) 0.81128(19) 0.67012(17) 0.0203(6) Uani 1 1 d . . . . .
C12 C 0.4648(5) 0.8721(2) 0.6315(2) 0.0320(8) Uani 1 1 d . . . . .
H12 H 0.581279 0.859630 0.606386 0.038 Uiso 1 1 calc R U . . .
C13 C 0.3921(6) 0.9523(2) 0.6305(2) 0.0421(10) Uani 1 1 d . . . . .
H13 H 0.459848 0.996389 0.605873 0.050 Uiso 1 1 calc R U . . .
C14 C 0.2215(7) 0.9667(2) 0.6655(2) 0.0422(10) Uani 1 1 d . . . . .
H14 H 0.166333 1.020459 0.663805 0.051 Uiso 1 1 calc R U . . .
C15 C 0.1309(6) 0.9019(2) 0.7033(2) 0.0407(10) Uani 1 1 d . . . . .
H15 H 0.012973 0.912741 0.728004 0.049 Uiso 1 1 calc R U . . .
C16 C 0.5721(4) 0.69746(17) 0.80732(17) 0.0169(6) Uani 1 1 d . . . . .
C17 C 0.7423(5) 0.7318(2) 0.78268(19) 0.0235(7) Uani 1 1 d . . . . .
H17 H 0.758839 0.748884 0.728458 0.028 Uiso 1 1 calc R U . . .
C18 C 0.8869(5) 0.7410(2) 0.8374(2) 0.0275(7) Uani 1 1 d . . . . .
H18 H 1.002031 0.765266 0.820555 0.033 Uiso 1 1 calc R U . . .
C19 C 0.8664(5) 0.7153(2) 0.9166(2) 0.0280(7) Uani 1 1 d . . . . .
H19 H 0.968152 0.719653 0.953367 0.034 Uiso 1 1 calc R U . . .
C20 C 0.6969(5) 0.68346(19) 0.94091(18) 0.0254(7) Uani 1 1 d . . . . .
H20 H 0.681639 0.666685 0.995283 0.030 Uiso 1 1 calc R U . . .
C21 C 0.5471(5) 0.67514(18) 0.88817(18) 0.0208(6) Uani 1 1 d . . . . .
H21 H 0.429451 0.654651 0.906498 0.025 Uiso 1 1 calc R U . . .
O3 O 0.3309(3) 0.7647(3) 0.41853(17) 0.0553(10) Uani 1 1 d G . . . .
H3C H 0.296005 0.748115 0.466006 0.083 Uiso 1 1 d G U . . .
H3D H 0.450741 0.774248 0.423348 0.083 Uiso 1 1 d G U . . .

loop_
_atom_site_aniso_label
_atom_site_aniso_U_11
_atom_site_aniso_U_22
_atom_site_aniso_U_33
_atom_site_aniso_U_23
_atom_site_aniso_U_13
_atom_site_aniso_U_12
O1 0.0275(12) 0.0371(14) 0.0217(11) 0.0134(10) 0.0017(9) -0.0081(10)
O2 0.0200(10) 0.0340(13) 0.0165(11) 0.0106(9) -0.0023(8) 0.0054(10)
N1 0.0172(12) 0.0236(13) 0.0144(11) 0.0053(10) 0.0020(9) 0.0009(10)
N2 0.0222(13) 0.0175(12) 0.0133(11) 0.0043(10) 0.0044(10) 0.0018(10)
N3 0.0393(17) 0.0289(16) 0.0302(15) 0.0031(12) 0.0125(13) 0.0096(14)
C1 0.0212(15) 0.0232(16) 0.0113(14) -0.0010(12) -0.0012(11) -0.0030(13)
C2 0.0223(15) 0.0191(15) 0.0254(16) -0.0030(13) -0.0021(13) -0.0020(13)
C3 0.0351(19) 0.0231(17) 0.0330(18) -0.0054(14) 0.0037(15) 0.0014(15)
C4 0.049(2) 0.0207(17) 0.0328(19) -0.0077(15) 0.0016(17) -0.0074(17)
C5 0.048(2) 0.033(2) 0.0260(18) -0.0058(15) -0.0036(16) -0.0162(18)
C6 0.0268(17) 0.0337(18) 0.0203(16) 0.0025(14) -0.0056(13) -0.0098(15)
C7 0.0216(16) 0.0341(19) 0.0263(17) 0.0050(15) -0.0026(13) -0.0085(14)
C8 0.0131(13) 0.0323(17) 0.0196(15) 0.0063(13) 0.0048(12) 0.0003(13)
C9 0.0174(15) 0.0236(15) 0.0177(15) 0.0030(12) 0.0062(12) 0.0025(12)
C10 0.0200(14) 0.0199(15) 0.0105(13) 0.0036(11) 0.0029(11) -0.0005(12)
C11 0.0266(16) 0.0205(15) 0.0138(14) 0.0025(12) 0.0029(11) 0.0040(13)
C12 0.0371(19) 0.0233(17) 0.0357(19) 0.0053(15) 0.0084(15) -0.0005(15)
C13 0.062(3) 0.0208(18) 0.044(2) 0.0108(17) 0.009(2) 0.0042(18)
C14 0.064(3) 0.0250(18) 0.038(2) 0.0010(16) 0.0020(19) 0.0172(19)
C15 0.048(2) 0.034(2) 0.041(2) -0.0026(17) 0.0135(18) 0.0162(18)
C16 0.0258(15) 0.0103(13) 0.0145(14) -0.0027(11) 0.0031(11) 0.0026(12)
C17 0.0300(17) 0.0232(16) 0.0173(15) -0.0022(12) 0.0031(12) 0.0000(14)
C18 0.0247(16) 0.0309(18) 0.0268(18) -0.0067(14) 0.0002(13) -0.0029(15)
C19 0.0323(17) 0.0297(18) 0.0221(17) -0.0044(14) -0.0073(14) 0.0001(15)
C20 0.0416(19) 0.0189(15) 0.0156(15) 0.0002(12) -0.0035(14) 0.0043(15)
C21 0.0287(17) 0.0162(14) 0.0175(15) 0.0015(12) 0.0044(12) 0.0008(13)
O3 0.0201(12) 0.118(3) 0.0276(14) 0.0362(17) -0.0047(11) -0.0103(15)

loop_
_atom_type_symbol
_atom_type_description
_atom_type_scat_dispersion_real
_atom_type_scat_dispersion_imag
_atom_type_scat_source
C C 0.0181 0.0091 'International Tables Vol C Tables 4.2.6.8 and 6.1.1.4'
H H 0.0000 0.0000 'International Tables Vol C Tables 4.2.6.8 and 6.1.1.4'
N N 0.0311 0.0180 'International Tables Vol C Tables 4.2.6.8 and 6.1.1.4'
O O 0.0492 0.0322 'International Tables Vol C Tables 4.2.6.8 and 6.1.1.4'

loop_
_geom_angle_atom_site_label_1
_geom_angle_atom_site_label_2
_geom_angle_atom_site_label_3
_geom_angle
_geom_angle_site_symmetry_1
_geom_angle_site_symmetry_3
_geom_angle_publ_flag
O2 N1 C1 108.5(2) . . ?
O2 N1 C8 111.7(2) . . ?
O2 N1 C10 111.6(2) . . ?
C8 N1 C1 104.4(2) . . ?
C8 N1 C10 105.8(2) . . ?
C10 N1 C1 114.6(2) . . ?
C9 N2 C10 112.6(2) . . ?
C9 N2 C16 126.4(2) . . ?
C16 N2 C10 120.7(2) . . ?
C15 N3 C11 116.4(3) . . ?
N1 C1 H1 109.6 . . ?
N1 C1 C2 114.9(2) . . ?
N1 C1 C6 100.5(2) . . ?
C2 C1 H1 109.6 . . ?
C6 C1 H1 109.6 . . ?
C6 C1 C2 112.4(3) . . ?
C1 C2 H2A 109.8 . . ?
C1 C2 H2B 109.8 . . ?
H2A C2 H2B 108.2 . . ?
C3 C2 C1 109.4(3) . . ?
C3 C2 H2A 109.8 . . ?
C3 C2 H2B 109.8 . . ?
C2 C3 H3A 109.7 . . ?
C2 C3 H3B 109.7 . . ?
H3A C3 H3B 108.2 . . ?
C4 C3 C2 110.0(3) . . ?
C4 C3 H3A 109.7 . . ?
C4 C3 H3B 109.7 . . ?
C3 C4 H4A 109.6 . . ?
C3 C4 H4B 109.6 . . ?
C3 C4 C5 110.3(3) . . ?
H4A C4 H4B 108.1 . . ?
C5 C4 H4A 109.6 . . ?
C5 C4 H4B 109.6 . . ?
C4 C5 H5A 109.0 . . ?
C4 C5 H5B 109.0 . . ?
C4 C5 C6 113.0(3) . . ?
H5A C5 H5B 107.8 . . ?
C6 C5 H5A 109.0 . . ?
C6 C5 H5B 109.0 . . ?
C1 C6 H6 108.2 . . ?
C1 C6 C7 102.8(2) . . ?
C5 C6 C1 114.0(3) . . ?
C5 C6 H6 108.2 . . ?
C5 C6 C7 115.1(3) . . ?
C7 C6 H6 108.2 . . ?
C6 C7 H7A 110.7 . . ?
C6 C7 H7B 110.7 . . ?
H7A C7 H7B 108.8 . . ?
C8 C7 C6 105.4(3) . . ?
C8 C7 H7A 110.7 . . ?
C8 C7 H7B 110.7 . . ?
N1 C8 C7 106.3(2) . . ?
N1 C8 H8 110.4 . . ?
C7 C8 H8 110.4 . . ?
C9 C8 N1 103.5(2) . . ?
C9 C8 C7 115.6(3) . . ?
C9 C8 H8 110.4 . . ?
O1 C9 N2 127.6(3) . . ?
O1 C9 C8 123.4(3) . . ?
N2 C9 C8 109.0(2) . . ?
N1 C10 H10 110.2 . . ?
N2 C10 N1 102.8(2) . . ?
N2 C10 H10 110.2 . . ?
N2 C10 C11 112.7(2) . . ?
C11 C10 N1 110.6(2) . . ?
C11 C10 H10 110.2 . . ?
N3 C11 C10 116.0(3) . . ?
N3 C11 C12 124.1(3) . . ?
C12 C11 C10 119.9(3) . . ?
C11 C12 H12 121.0 . . ?
C11 C12 C13 117.9(3) . . ?
C13 C12 H12 121.0 . . ?
C12 C13 H13 120.6 . . ?
C14 C13 C12 118.9(4) . . ?
C14 C13 H13 120.6 . . ?
C13 C14 H14 120.6 . . ?
C13 C14 C15 118.9(4) . . ?
C15 C14 H14 120.6 . . ?
N3 C15 C14 123.8(4) . . ?
N3 C15 H15 118.1 . . ?
C14 C15 H15 118.1 . . ?
C17 C16 N2 120.3(3) . . ?
C17 C16 C21 119.6(3) . . ?
C21 C16 N2 120.1(3) . . ?
C16 C17 H17 120.1 . . ?
C18 C17 C16 119.8(3) . . ?
C18 C17 H17 120.1 . . ?
C17 C18 H18 119.5 . . ?
C17 C18 C19 121.0(3) . . ?
C19 C18 H18 119.5 . . ?
C18 C19 H19 120.6 . . ?
C20 C19 C18 118.9(3) . . ?
C20 C19 H19 120.6 . . ?
C19 C20 H20 119.1 . . ?
C19 C20 C21 121.7(3) . . ?
C21 C20 H20 119.1 . . ?
C16 C21 H21 120.5 . . ?
C20 C21 C16 118.9(3) . . ?
C20 C21 H21 120.5 . . ?
H3C O3 H3D 104.5 . . ?

loop_
_geom_bond_atom_site_label_1
_geom_bond_atom_site_label_2
_geom_bond_distance
_geom_bond_site_symmetry_2
_geom_bond_publ_flag
O1 C9 1.219(4) . ?
O2 N1 1.381(3) . ?
N1 C1 1.530(4) . ?
N1 C8 1.516(4) . ?
N1 C10 1.525(4) . ?
N2 C9 1.367(4) . ?
N2 C10 1.471(3) . ?
N2 C16 1.425(4) . ?
N3 C11 1.335(4) . ?
N3 C15 1.335(5) . ?
C1 H1 1.0000 . ?
C1 C2 1.539(4) . ?
C1 C6 1.537(4) . ?
C2 H2A 0.9900 . ?
C2 H2B 0.9900 . ?
C2 C3 1.528(4) . ?
C3 H3A 0.9900 . ?
C3 H3B 0.9900 . ?
C3 C4 1.518(5) . ?
C4 H4A 0.9900 . ?
C4 H4B 0.9900 . ?
C4 C5 1.519(6) . ?
C5 H5A 0.9900 . ?
C5 H5B 0.9900 . ?
C5 C6 1.528(5) . ?
C6 H6 1.0000 . ?
C6 C7 1.545(5) . ?
C7 H7A 0.9900 . ?
C7 H7B 0.9900 . ?
C7 C8 1.521(5) . ?
C8 H8 1.0000 . ?
C8 C9 1.511(4) . ?
C10 H10 1.0000 . ?
C10 C11 1.515(4) . ?
C11 C12 1.378(5) . ?
C12 H12 0.9500 . ?
C12 C13 1.390(5) . ?
C13 H13 0.9500 . ?
C13 C14 1.366(6) . ?
C14 H14 0.9500 . ?
C14 C15 1.378(6) . ?
C15 H15 0.9500 . ?
C16 C17 1.393(4) . ?
C16 C21 1.403(4) . ?
C17 H17 0.9500 . ?
C17 C18 1.382(5) . ?
C18 H18 0.9500 . ?
C18 C19 1.389(5) . ?
C19 H19 0.9500 . ?
C19 C20 1.372(5) . ?
C20 H20 0.9500 . ?
C20 C21 1.387(5) . ?
C21 H21 0.9500 . ?
O3 H3C 0.8700 . ?
O3 H3D 0.8699 . ?

loop_
_geom_torsion_atom_site_label_1
_geom_torsion_atom_site_label_2
_geom_torsion_atom_site_label_3
_geom_torsion_atom_site_label_4
_geom_torsion
_geom_torsion_site_symmetry_1
_geom_torsion_site_symmetry_2
_geom_torsion_site_symmetry_3
_geom_torsion_site_symmetry_4
_geom_torsion_publ_flag
O2 N1 C1 C2 162.3(2) . . . . ?
O2 N1 C1 C6 -76.8(3) . . . . ?
O2 N1 C8 C7 92.5(3) . . . . ?
O2 N1 C8 C9 -145.4(2) . . . . ?
O2 N1 C10 N2 146.0(2) . . . . ?
O2 N1 C10 C11 25.4(3) . . . . ?
N1 C1 C2 C3 167.7(3) . . . . ?
N1 C1 C6 C5 -169.0(3) . . . . ?
N1 C1 C6 C7 -43.8(3) . . . . ?
N1 C8 C9 O1 -163.5(3) . . . . ?
N1 C8 C9 N2 14.3(3) . . . . ?
N1 C10 C11 N3 66.3(3) . . . . ?
N1 C10 C11 C12 -112.4(3) . . . . ?
N2 C10 C11 N3 -48.2(4) . . . . ?
N2 C10 C11 C12 133.1(3) . . . . ?
N2 C16 C17 C18 -177.0(3) . . . . ?
N2 C16 C21 C20 175.5(3) . . . . ?
N3 C11 C12 C13 -0.8(6) . . . . ?
C1 N1 C8 C7 -24.6(3) . . . . ?
C1 N1 C8 C9 97.5(3) . . . . ?
C1 N1 C10 N2 -90.1(3) . . . . ?
C1 N1 C10 C11 149.3(2) . . . . ?
C1 C2 C3 C4 -61.8(4) . . . . ?
C1 C6 C7 C8 29.4(3) . . . . ?
C2 C1 C6 C5 -46.4(4) . . . . ?
C2 C1 C6 C7 78.9(3) . . . . ?
C2 C3 C4 C5 61.9(4) . . . . ?
C3 C4 C5 C6 -53.5(4) . . . . ?
C4 C5 C6 C1 46.1(4) . . . . ?
C4 C5 C6 C7 -72.2(4) . . . . ?
C5 C6 C7 C8 153.9(3) . . . . ?
C6 C1 C2 C3 53.6(3) . . . . ?
C6 C7 C8 N1 -3.1(3) . . . . ?
C6 C7 C8 C9 -117.2(3) . . . . ?
C7 C8 C9 O1 -47.8(4) . . . . ?
C7 C8 C9 N2 130.0(3) . . . . ?
C8 N1 C1 C2 -78.5(3) . . . . ?
C8 N1 C1 C6 42.4(3) . . . . ?
C8 N1 C10 N2 24.3(3) . . . . ?
C8 N1 C10 C11 -96.2(3) . . . . ?
C9 N2 C10 N1 -16.2(3) . . . . ?
C9 N2 C10 C11 102.9(3) . . . . ?
C9 N2 C16 C17 159.6(3) . . . . ?
C9 N2 C16 C21 -19.6(4) . . . . ?
C10 N1 C1 C2 36.7(3) . . . . ?
C10 N1 C1 C6 157.6(2) . . . . ?
C10 N1 C8 C7 -145.9(2) . . . . ?
C10 N1 C8 C9 -23.7(3) . . . . ?
C10 N2 C9 O1 179.0(3) . . . . ?
C10 N2 C9 C8 1.3(3) . . . . ?
C10 N2 C16 C17 -13.6(4) . . . . ?
C10 N2 C16 C21 167.2(3) . . . . ?
C10 C11 C12 C13 177.9(3) . . . . ?
C11 N3 C15 C14 -1.8(6) . . . . ?
C11 C12 C13 C14 -1.8(6) . . . . ?
C12 C13 C14 C15 2.5(6) . . . . ?
C13 C14 C15 N3 -0.7(7) . . . . ?
C15 N3 C11 C10 -176.1(3) . . . . ?
C15 N3 C11 C12 2.5(5) . . . . ?
C16 N2 C9 O1 5.3(5) . . . . ?
C16 N2 C9 C8 -172.4(3) . . . . ?
C16 N2 C10 N1 157.9(2) . . . . ?
C16 N2 C10 C11 -83.0(3) . . . . ?
C16 C17 C18 C19 1.0(5) . . . . ?
C17 C16 C21 C20 -3.7(4) . . . . ?
C17 C18 C19 C20 -2.6(5) . . . . ?
C18 C19 C20 C21 1.1(5) . . . . ?
C19 C20 C21 C16 2.1(5) . . . . ?
C21 C16 C17 C18 2.2(4) . . . . ?
